data_1560561
loop_
_publ_author_name
'Ye\,silel, Okan Zafer'
'Karamahmut, Bing\"ul'
'Semerci, Fatih'
'Darcan, Cihan'
'Y\?ilmaz, Filiz'

_publ_section_title
;
 A series of silver(I) coordination polymers with saccarinate and flexible
 aliphatic diamines
;
_journal_name_full 'Journal of Solid State Chemistry'
_journal_page_first 174
_journal_page_last 188
_journal_paper_doi 10.1016/j.jssc.2017.01.022
_journal_volume 249
_journal_year 2017
_chemical_formula_moiety 'C9 H10 Ag N2 O3 S'
_chemical_formula_sum 'C9 H10 Ag N2 O3 S'
_chemical_formula_weight 334.13
_space_group_IT_number 2
_space_group_name_Hall '-P 1'
_space_group_name_H-M_alt 'P -1'
_symmetry_cell_setting triclinic
_symmetry_space_group_name_Hall '-P 1'
_symmetry_space_group_name_H-M 'P -1'
_atom_sites_solution_hydrogens geom
_atom_sites_solution_primary direct
_atom_sites_solution_secondary difmap
_cell_angle_alpha 110.0260(10)
_cell_angle_beta 92.9850(10)
_cell_angle_gamma 92.4870(10)
_cell_formula_units_Z 2
_cell_length_a 7.37780(10)
_cell_length_b 7.85420(10)
_cell_length_c 9.91360(10)
_cell_measurement_reflns_used 8608
_cell_measurement_temperature 103(2)
_cell_measurement_theta_max 28.35
_cell_measurement_theta_min 2.77
_cell_volume 537.846(12)
_computing_cell_refinement 'Bruker SAINT'
_computing_data_collection 'Bruker APEX2'
_computing_data_reduction 'Bruker SAINT'
_computing_molecular_graphics 'Bruker SHELXTL'
_computing_publication_material 'Bruker SHELXTL'
_computing_structure_refinement 'SHELXL-97 (Sheldrick, 2008)'
_computing_structure_solution 'SHELXS-97 (Sheldrick, 2008)'
_diffrn_ambient_temperature 103(2)
_diffrn_measured_fraction_theta_full 0.997
_diffrn_measured_fraction_theta_max 0.997
_diffrn_measurement_device_type 'CCD area detector'
_diffrn_measurement_method 'phi and omega scans'
_diffrn_radiation_monochromator graphite
_diffrn_radiation_source 'fine-focus sealed tube'
_diffrn_radiation_type MoK\a
_diffrn_radiation_wavelength 0.71073
_diffrn_reflns_av_R_equivalents 0.0182
_diffrn_reflns_av_sigmaI/netI 0.0144
_diffrn_reflns_limit_h_max 9
_diffrn_reflns_limit_h_min -9
_diffrn_reflns_limit_k_max 10
_diffrn_reflns_limit_k_min -8
_diffrn_reflns_limit_l_max 13
_diffrn_reflns_limit_l_min -13
_diffrn_reflns_number 9937
_diffrn_reflns_theta_full 28.36
_diffrn_reflns_theta_max 28.36
_diffrn_reflns_theta_min 2.19
_exptl_absorpt_coefficient_mu 2.059
_exptl_absorpt_correction_T_max 0.5963
_exptl_absorpt_correction_T_min 0.5770
_exptl_absorpt_correction_type psi-scan
_exptl_absorpt_process_details '(North et al., 1968)'
_exptl_crystal_colour colourless
_exptl_crystal_density_diffrn 2.063
_exptl_crystal_density_method 'not measured'
_exptl_crystal_description block
_exptl_crystal_F_000 330
_exptl_crystal_size_max 0.30
_exptl_crystal_size_mid 0.29
_exptl_crystal_size_min 0.28
_refine_diff_density_max 0.449
_refine_diff_density_min -0.587
_refine_diff_density_rms 0.084
_refine_ls_extinction_method none
_refine_ls_goodness_of_fit_ref 1.120
_refine_ls_hydrogen_treatment mixed
_refine_ls_matrix_type full
_refine_ls_number_parameters 151
_refine_ls_number_reflns 2680
_refine_ls_number_restraints 3
_refine_ls_restrained_S_all 1.119
_refine_ls_R_factor_all 0.0170
_refine_ls_R_factor_gt 0.0165
_refine_ls_shift/su_max 0.001
_refine_ls_shift/su_mean 0.000
_refine_ls_structure_factor_coef Fsqd
_refine_ls_weighting_details 'calc w=1/[\s^2^(Fo^2^)+(0.0194P)^2^+0.4321P] where P=(Fo^2^+2Fc^2^)/3'
_refine_ls_weighting_scheme calc
_refine_ls_wR_factor_gt 0.0431
_refine_ls_wR_factor_ref 0.0434
_reflns_number_gt 2630
_reflns_number_total 2680
_reflns_threshold_expression >2\s(I)
_cod_data_source_file JSSC-2017-249-174.cif
_cod_data_source_block 1
_cod_depositor_comments
;
The following automatic conversions were performed:

data item '_symmetry_cell_setting' value 'Triclinic' was changed to
'triclinic' in accordance with the built-in table derived from the
CIF Core dictionary named 'cif_core.dic' version 2.4.5 last updated
on 2014-11-21.

Automatic conversion script
Id: cif_fix_values 8369 2020-08-20 11:38:08Z andrius 
;
_cod_original_cell_volume 537.846(11)
_cod_database_code 1560561

loop_
_symmetry_equiv_pos_as_xyz
'x, y, z'
'-x, -y, -z'

loop_
_atom_site_label
_atom_site_type_symbol
_atom_site_fract_x
_atom_site_fract_y
_atom_site_fract_z
_atom_site_U_iso_or_equiv
_atom_site_adp_type
_atom_site_occupancy
_atom_site_symmetry_multiplicity
_atom_site_calc_flag
_atom_site_refinement_flags
_atom_site_disorder_assembly
_atom_site_disorder_group
Ag1 Ag 0.444664(15) 0.361721(16) 0.296346(13) 0.01742(5) Uani 1 1 d . . .
S1 S 0.79440(5) 0.13406(5) 0.21749(4) 0.01298(8) Uani 1 1 d . . .
O1 O 0.68454(17) -0.03522(17) 0.16777(13) 0.0230(3) Uani 1 1 d . . .
O2 O 0.77420(18) 0.42378(18) 0.59531(13) 0.0228(3) Uani 1 1 d . . .
O3 O 0.83578(17) 0.21067(18) 0.10858(12) 0.0202(2) Uani 1 1 d . . .
N1 N 0.70490(18) 0.28055(18) 0.35264(14) 0.0139(2) Uani 1 1 d . . .
N2 N 0.25222(18) 0.33778(18) 0.10781(14) 0.0145(2) Uani 1 1 d D . .
C1 C 0.9954(2) 0.1164(2) 0.31324(16) 0.0133(3) Uani 1 1 d . . .
C2 C 1.1455(2) 0.0196(2) 0.26322(18) 0.0182(3) Uani 1 1 d . . .
H2 H 1.1487 -0.0567 0.1656 0.022 Uiso 1 1 calc R . .
C3 C 1.2910(2) 0.0401(3) 0.3636(2) 0.0230(4) Uani 1 1 d . . .
H3 H 1.3973 -0.0226 0.3341 0.028 Uiso 1 1 calc R . .
C4 C 1.2836(2) 0.1514(3) 0.5074(2) 0.0244(4) Uani 1 1 d . . .
H4 H 1.3851 0.1629 0.5736 0.029 Uiso 1 1 calc R . .
C5 C 1.1302(2) 0.2456(2) 0.55532(18) 0.0201(3) Uani 1 1 d . . .
H5 H 1.1248 0.3198 0.6533 0.024 Uiso 1 1 calc R . .
C6 C 0.9861(2) 0.2273(2) 0.45512(17) 0.0139(3) Uani 1 1 d . . .
C7 C 0.8114(2) 0.3213(2) 0.47684(16) 0.0141(3) Uani 1 1 d . . .
C8 C 0.2550(2) 0.5015(2) 0.06598(17) 0.0162(3) Uani 1 1 d . . .
H8A H 0.1942 0.5985 0.1377 0.019 Uiso 1 1 calc R . .
H8B H 0.1864 0.4726 -0.0285 0.019 Uiso 1 1 calc R . .
C9 C 0.4484(2) 0.5693(2) 0.05649(16) 0.0150(3) Uani 1 1 d . . .
H9A H 0.5155 0.6000 0.1517 0.018 Uiso 1 1 calc R . .
H9B H 0.4447 0.6818 0.0329 0.018 Uiso 1 1 calc R . .
H2A H 0.276(3) 0.247(2) 0.0344(17) 0.023 Uiso 1 1 d D . .
H2B H 0.1453(18) 0.313(3) 0.130(2) 0.023 Uiso 1 1 d D . .

loop_
_atom_site_aniso_label
_atom_site_aniso_U_11
_atom_site_aniso_U_22
_atom_site_aniso_U_33
_atom_site_aniso_U_23
_atom_site_aniso_U_13
_atom_site_aniso_U_12
Ag1 0.01204(7) 0.02071(7) 0.02296(7) 0.01171(5) 0.00093(4) 0.00362(4)
S1 0.01122(16) 0.01434(17) 0.01153(16) 0.00184(13) 0.00212(12) 0.00140(13)
O1 0.0204(6) 0.0190(6) 0.0210(6) -0.0034(5) 0.0023(5) -0.0046(5)
O2 0.0261(7) 0.0249(6) 0.0144(5) 0.0014(5) 0.0029(5) 0.0127(5)
O3 0.0182(6) 0.0307(7) 0.0153(5) 0.0117(5) 0.0036(4) 0.0055(5)
N1 0.0115(6) 0.0150(6) 0.0136(6) 0.0022(5) 0.0031(5) 0.0040(5)
N2 0.0136(6) 0.0150(6) 0.0143(6) 0.0043(5) 0.0034(5) -0.0007(5)
C1 0.0127(7) 0.0133(7) 0.0164(7) 0.0078(5) 0.0033(5) 0.0020(5)
C2 0.0180(8) 0.0182(7) 0.0230(8) 0.0113(6) 0.0092(6) 0.0066(6)
C3 0.0157(8) 0.0276(9) 0.0354(9) 0.0213(8) 0.0094(7) 0.0099(7)
C4 0.0164(8) 0.0317(9) 0.0319(9) 0.0200(8) -0.0020(7) 0.0041(7)
C5 0.0196(8) 0.0227(8) 0.0200(7) 0.0101(6) -0.0011(6) 0.0024(6)
C6 0.0132(7) 0.0137(7) 0.0163(7) 0.0067(6) 0.0031(5) 0.0025(5)
C7 0.0149(7) 0.0129(7) 0.0147(7) 0.0045(5) 0.0017(5) 0.0026(5)
C8 0.0135(7) 0.0194(7) 0.0178(7) 0.0089(6) 0.0016(5) 0.0019(6)
C9 0.0141(7) 0.0155(7) 0.0160(7) 0.0061(6) 0.0024(6) 0.0001(6)

loop_
_atom_type_symbol
_atom_type_description
_atom_type_scat_dispersion_real
_atom_type_scat_dispersion_imag
_atom_type_scat_source
C C 0.0033 0.0016 'International Tables Vol C Tables 4.2.6.8 and 6.1.1.4'
H H 0.0000 0.0000 'International Tables Vol C Tables 4.2.6.8 and 6.1.1.4'
N N 0.0061 0.0033 'International Tables Vol C Tables 4.2.6.8 and 6.1.1.4'
O O 0.0106 0.0060 'International Tables Vol C Tables 4.2.6.8 and 6.1.1.4'
S S 0.1246 0.1234 'International Tables Vol C Tables 4.2.6.8 and 6.1.1.4'
Ag Ag -0.8971 1.1015 'International Tables Vol C Tables 4.2.6.8 and 6.1.1.4'

loop_
_geom_angle_atom_site_label_1
_geom_angle_atom_site_label_2
_geom_angle_atom_site_label_3
_geom_angle
_geom_angle_site_symmetry_1
_geom_angle_site_symmetry_3
N1 Ag1 N2 142.36(5) . .
N1 Ag1 O2 138.99(4) . 2_666
N2 Ag1 O2 77.88(5) . 2_666
O1 S1 O3 115.71(8) . .
O1 S1 N1 110.11(7) . .
O3 S1 N1 111.51(7) . .
O1 S1 C1 111.25(8) . .
O3 S1 C1 110.10(7) . .
N1 S1 C1 96.55(7) . .
C7 O2 Ag1 140.52(11) . 2_666
C7 N1 S1 111.86(11) . .
C7 N1 Ag1 134.45(10) . .
S1 N1 Ag1 113.67(7) . .
C8 N2 Ag1 114.09(10) . .
C8 N2 H2A 108.0(15) . .
Ag1 N2 H2A 110.3(15) . .
C8 N2 H2B 111.1(15) . .
Ag1 N2 H2B 106.5(15) . .
H2A N2 H2B 106.7(18) . .
C6 C1 C2 123.11(15) . .
C6 C1 S1 107.58(11) . .
C2 C1 S1 129.25(13) . .
C1 C2 C3 116.40(16) . .
C1 C2 H2 121.8 . .
C3 C2 H2 121.8 . .
C2 C3 C4 121.18(16) . .
C2 C3 H3 119.4 . .
C4 C3 H3 119.4 . .
C5 C4 C3 121.31(16) . .
C5 C4 H4 119.3 . .
C3 C4 H4 119.3 . .
C6 C5 C4 117.62(16) . .
C6 C5 H5 121.2 . .
C4 C5 H5 121.2 . .
C5 C6 C1 120.37(15) . .
C5 C6 C7 128.12(15) . .
C1 C6 C7 111.46(14) . .
O2 C7 N1 125.39(15) . .
O2 C7 C6 122.12(15) . .
N1 C7 C6 112.49(13) . .
N2 C8 C9 111.42(13) . .
N2 C8 H8A 109.3 . .
C9 C8 H8A 109.3 . .
N2 C8 H8B 109.3 . .
C9 C8 H8B 109.3 . .
H8A C8 H8B 108.0 . .
C8 C9 C9 113.24(16) . 2_665
C8 C9 H9A 108.9 . .
C9 C9 H9A 108.9 2_665 .
C8 C9 H9B 108.9 . .
C9 C9 H9B 108.9 2_665 .
H9A C9 H9B 107.7 . .

loop_
_geom_bond_atom_site_label_1
_geom_bond_atom_site_label_2
_geom_bond_distance
_geom_bond_site_symmetry_2
Ag1 N1 2.1546(13) .
Ag1 N2 2.2370(14) .
Ag1 O2 2.4035(12) 2_666
S1 O1 1.4435(12) .
S1 O3 1.4437(12) .
S1 N1 1.6301(13) .
S1 C1 1.7552(16) .
O2 C7 1.2281(19) .
O2 Ag1 2.4035(12) 2_666
N1 C7 1.358(2) .
N2 C8 1.479(2) .
N2 H2A 0.857(9) .
N2 H2B 0.863(9) .
C1 C6 1.385(2) .
C1 C2 1.387(2) .
C2 C3 1.390(3) .
C2 H2 0.9500 .
C3 C4 1.399(3) .
C3 H3 0.9500 .
C4 C5 1.393(3) .
C4 H4 0.9500 .
C5 C6 1.385(2) .
C5 H5 0.9500 .
C6 C7 1.501(2) .
C8 C9 1.520(2) .
C8 H8A 0.9900 .
C8 H8B 0.9900 .
C9 C9 1.531(3) 2_665
C9 H9A 0.9900 .
C9 H9B 0.9900 .

loop_
_geom_hbond_atom_site_label_D
_geom_hbond_atom_site_label_H
_geom_hbond_atom_site_label_A
_geom_hbond_distance_DH
_geom_hbond_distance_HA
_geom_hbond_distance_DA
_geom_hbond_angle_DHA
_geom_hbond_site_symmetry_A
N2 H2A O1 0.857(9) 2.167(10) 3.0184(18) 173(2) 2_655
N2 H2B O3 0.863(9) 2.362(12) 3.1903(18) 161(2) 1_455
C2 H2 O3 0.95 2.58 3.519(2) 169.8 2_755

loop_
_geom_torsion_atom_site_label_1
_geom_torsion_atom_site_label_2
_geom_torsion_atom_site_label_3
_geom_torsion_atom_site_label_4
_geom_torsion
_geom_torsion_site_symmetry_1
_geom_torsion_site_symmetry_2
_geom_torsion_site_symmetry_3
_geom_torsion_site_symmetry_4
O1 S1 N1 C7 113.27(12) . . . .
O3 S1 N1 C7 -116.88(12) . . . .
C1 S1 N1 C7 -2.23(13) . . . .
O1 S1 N1 Ag1 -65.60(10) . . . .
O3 S1 N1 Ag1 64.26(9) . . . .
C1 S1 N1 Ag1 178.91(7) . . . .
N2 Ag1 N1 C7 173.34(13) . . . .
O2 Ag1 N1 C7 8.03(19) 2_666 . . .
N2 Ag1 N1 S1 -8.15(13) . . . .
O2 Ag1 N1 S1 -173.45(6) 2_666 . . .
N1 Ag1 N2 C8 -102.43(12) . . . .
O2 Ag1 N2 C8 67.76(10) 2_666 . . .
O1 S1 C1 C6 -113.37(12) . . . .
O3 S1 C1 C6 116.98(11) . . . .
N1 S1 C1 C6 1.20(12) . . . .
O1 S1 C1 C2 69.43(17) . . . .
O3 S1 C1 C2 -60.21(17) . . . .
N1 S1 C1 C2 -176.00(15) . . . .
C6 C1 C2 C3 -0.6(2) . . . .
S1 C1 C2 C3 176.19(13) . . . .
C1 C2 C3 C4 0.7(3) . . . .
C2 C3 C4 C5 0.1(3) . . . .
C3 C4 C5 C6 -0.9(3) . . . .
C4 C5 C6 C1 1.0(3) . . . .
C4 C5 C6 C7 -176.30(16) . . . .
C2 C1 C6 C5 -0.2(2) . . . .
S1 C1 C6 C5 -177.62(13) . . . .
C2 C1 C6 C7 177.47(14) . . . .
S1 C1 C6 C7 0.06(16) . . . .
Ag1 O2 C7 N1 -9.2(3) 2_666 . . .
Ag1 O2 C7 C6 170.21(12) 2_666 . . .
S1 N1 C7 O2 -177.95(14) . . . .
Ag1 N1 C7 O2 0.6(3) . . . .
S1 N1 C7 C6 2.57(17) . . . .
Ag1 N1 C7 C6 -178.89(11) . . . .
C5 C6 C7 O2 -3.7(3) . . . .
C1 C6 C7 O2 178.83(15) . . . .
C5 C6 C7 N1 175.79(16) . . . .
C1 C6 C7 N1 -1.67(19) . . . .
Ag1 N2 C8 C9 47.68(15) . . . .
N2 C8 C9 C9 61.3(2) . . . 2_665
